data_2241207
loop_
_publ_author_name
'Barth, Eva Rebecca'
'Golz, Christopher'
'Strohmann, Carsten'

_publ_section_title
;
 Crystal structure of
 di-\m-iodido-bis{[bis(piperidin-1-yl)methane-\k^2^<i>N</i>,<i>N</i>']copper(I)}
;
_journal_issue 11
_journal_name_full 'Acta Crystallographica Section E'
_journal_page_first m193
_journal_page_last m194
_journal_paper_doi 10.1107/S2056989015018757
_journal_volume 71
_journal_year 2015
_chemical_formula_iupac '[Cu2 I2 (C11 H22 N2 )2]'
_chemical_formula_moiety 'C22 H44 Cu2 I2 N4'
_chemical_formula_sum 'C22 H44 Cu2 I2 N4'
_chemical_formula_weight 745.49
_chemical_name_systematic
;
Di-\m-iodido-bis{[bis(piperidin-1-yl)methane-\k^2^<i>N</i>,<i>N</i>']copper(I)}
;
_space_group_crystal_system orthorhombic
_space_group_IT_number 64
_space_group_name_Hall '-C 2ac 2'
_space_group_name_H-M_alt 'C m c e'
_atom_sites_solution_hydrogens geom
_audit_creation_method SHELXL-2014/6
_cell_angle_alpha 90
_cell_angle_beta 90
_cell_angle_gamma 90
_cell_formula_units_Z 4
_cell_length_a 18.718(4)
_cell_length_b 8.4175(15)
_cell_length_c 17.074(3)
_cell_measurement_reflns_used 38065
_cell_measurement_temperature 173(2)
_cell_measurement_theta_max 28.194
_cell_measurement_theta_min 2.176
_cell_volume 2690.2(9)
_computing_cell_refinement
;
SAINT (Bruker, 2003)
;
_computing_data_collection
;
APEX2 (Bruker, 2003)
;
_computing_data_reduction
;
SAINT (Bruker, 2003)
;
_computing_molecular_graphics
;
Mercury (Macrae <i>et al.</i>,  2008)
;
_computing_publication_material
;
<i>OLEX2</i> (Dolomanov <i>et al.</i>,  2009) and publCIF (Westrip,
2010)
;
_computing_structure_refinement
;
SHELXL2014/6 (Sheldrick, 2015b)
;
_computing_structure_solution
;
<i>SHELXT</i> (Sheldrick, 2015a)
;
_diffrn_ambient_temperature 173(2)
_diffrn_measured_fraction_theta_full 1.000
_diffrn_measured_fraction_theta_max 0.994
_diffrn_measurement_device_type 'Bruker APEXII CCD'
_diffrn_measurement_method '\f and \w scans'
_diffrn_radiation_type MoK\a
_diffrn_radiation_wavelength 0.71073
_diffrn_reflns_av_R_equivalents 0.0955
_diffrn_reflns_limit_h_max 24
_diffrn_reflns_limit_h_min -24
_diffrn_reflns_limit_k_max 11
_diffrn_reflns_limit_k_min -11
_diffrn_reflns_limit_l_max 22
_diffrn_reflns_limit_l_min -22
_diffrn_reflns_number 38065
_diffrn_reflns_theta_full 25.242
_diffrn_reflns_theta_max 28.194
_diffrn_reflns_theta_min 2.176
_exptl_absorpt_coefficient_mu 3.893
_exptl_absorpt_correction_T_max 0.459
_exptl_absorpt_correction_T_min 0.256
_exptl_absorpt_correction_type multi-scan
_exptl_absorpt_process_details
;
(SADABS; Krause <i>et al.</i>,  2015)
;
_exptl_crystal_colour colourless
_exptl_crystal_density_diffrn 1.841
_exptl_crystal_description block
_exptl_crystal_F_000 1472
_exptl_crystal_size_max 0.4
_exptl_crystal_size_mid 0.3
_exptl_crystal_size_min 0.2
_refine_diff_density_max 0.992
_refine_diff_density_min -0.435
_refine_ls_extinction_method none
_refine_ls_goodness_of_fit_ref 1.069
_refine_ls_hydrogen_treatment constr
_refine_ls_matrix_type full
_refine_ls_number_parameters 73
_refine_ls_number_reflns 1704
_refine_ls_number_restraints 0
_refine_ls_restrained_S_all 1.069
_refine_ls_R_factor_all 0.0479
_refine_ls_R_factor_gt 0.0319
_refine_ls_shift/su_max 0.001
_refine_ls_shift/su_mean 0.000
_refine_ls_structure_factor_coef Fsqd
_refine_ls_weighting_details 'w=1/[\s^2^(Fo^2^)+(0.0354P)^2^+0.6685P] where P=(Fo^2^+2Fc^2^)/3'
_refine_ls_weighting_scheme calc
_refine_ls_wR_factor_gt 0.0646
_refine_ls_wR_factor_ref 0.0701
_reflns_number_gt 1349
_reflns_number_total 1704
_reflns_threshold_expression 'I > 2\s(I)'
_cod_data_source_file su5211sup1.cif
_cod_data_source_block I
_cod_original_cell_volume 2690.1(8)
_cod_database_code 2241207
_cod_database_fobs_code 2241207
_shelx_space_group_comment
;
The symmetry employed for this shelxl refinement is uniquely defined
by the following loop, which should always be used as a source of
symmetry information in preference to the above space-group names.
They are only intended as comments.
;
_shelxl_version_number 2014/6

loop_
_space_group_symop_id
_space_group_symop_operation_xyz
1 'x, y, z'
2 '-x, -y+1/2, z+1/2'
3 'x, -y, -z'
4 '-x, y+1/2, -z+1/2'
5 'x+1/2, y+1/2, z'
6 '-x+1/2, -y+1, z+1/2'
7 'x+1/2, -y+1/2, -z'
8 '-x+1/2, y+1, -z+1/2'
9 '-x, -y, -z'
10 'x, y-1/2, -z-1/2'
11 '-x, y, z'
12 'x, -y-1/2, z-1/2'
13 '-x+1/2, -y+1/2, -z'
14 'x+1/2, y, -z-1/2'
15 '-x+1/2, y+1/2, z'
16 'x+1/2, -y, z-1/2'

loop_
_atom_site_type_symbol
_atom_site_label
_atom_site_fract_x
_atom_site_fract_y
_atom_site_fract_z
_atom_site_U_iso_or_equiv
_atom_site_adp_type
_atom_site_calc_flag
_atom_site_occupancy
I I1 0.5000 0.70816(3) 0.58360(2) 0.03716(12) Uani d 1
Cu Cu1 0.5000 0.40635(6) 0.55733(3) 0.03283(16) Uani d 1
N N1 0.56490(13) 0.2603(3) 0.63824(16) 0.0259(5) Uani d 1
C C1 0.5000 0.1792(5) 0.6679(3) 0.0299(10) Uani d 1
H H1A 0.5000 0.0670 0.6505 0.036 Uiso calc 1
H H1B 0.5000 0.1806 0.7259 0.036 Uiso calc 1
C C2 0.60139(18) 0.3498(4) 0.70093(19) 0.0333(7) Uani d 1
H H2A 0.6165 0.2756 0.7427 0.040 Uiso calc 1
H H2B 0.5677 0.4274 0.7241 0.040 Uiso calc 1
C C3 0.66608(19) 0.4367(4) 0.6694(2) 0.0444(9) Uani d 1
H H3A 0.6504 0.5176 0.6310 0.053 Uiso calc 1
H H3B 0.6905 0.4924 0.7129 0.053 Uiso calc 1
C C4 0.7177(2) 0.3238(5) 0.6306(3) 0.0497(10) Uani d 1
H H4A 0.7382 0.2510 0.6702 0.060 Uiso calc 1
H H4B 0.7573 0.3844 0.6064 0.060 Uiso calc 1
C C5 0.6785(2) 0.2285(5) 0.5680(2) 0.0460(9) Uani d 1
H H5A 0.6628 0.3006 0.5255 0.055 Uiso calc 1
H H5B 0.7114 0.1490 0.5451 0.055 Uiso calc 1
C C6 0.61428(18) 0.1448(4) 0.60214(19) 0.0333(8) Uani d 1
H H6A 0.5891 0.0858 0.5603 0.040 Uiso calc 1
H H6B 0.6302 0.0674 0.6421 0.040 Uiso calc 1

loop_
_atom_site_aniso_label
_atom_site_aniso_U_11
_atom_site_aniso_U_22
_atom_site_aniso_U_33
_atom_site_aniso_U_12
_atom_site_aniso_U_13
_atom_site_aniso_U_23
I1 0.0678(3) 0.02108(15) 0.02262(17) 0.000 0.000 -0.00298(11)
Cu1 0.0540(4) 0.0219(3) 0.0225(3) 0.000 0.000 0.0030(2)
N1 0.0293(13) 0.0222(11) 0.0262(13) 0.0010(10) 0.0021(11) -0.0001(10)
C1 0.032(3) 0.028(2) 0.029(3) 0.000 0.000 0.0092(18)
C2 0.0359(19) 0.0369(17) 0.0271(17) 0.0032(14) -0.0048(14) -0.0078(14)
C3 0.040(2) 0.041(2) 0.052(2) -0.0066(16) -0.0035(17) -0.0046(17)
C4 0.036(2) 0.051(2) 0.062(3) -0.0062(17) 0.0047(19) 0.0075(19)
C5 0.043(2) 0.047(2) 0.048(2) 0.0054(18) 0.0177(17) 0.0000(18)
C6 0.040(2) 0.0289(16) 0.0314(18) 0.0033(14) 0.0023(15) -0.0046(13)

loop_
_atom_type_symbol
_atom_type_description
_atom_type_scat_dispersion_real
_atom_type_scat_dispersion_imag
_atom_type_scat_source
C C 0.0033 0.0016 'International Tables Vol C Tables 4.2.6.8 and 6.1.1.4'
H H 0.0000 0.0000 'International Tables Vol C Tables 4.2.6.8 and 6.1.1.4'
Cu Cu 0.3201 1.2651 'International Tables Vol C Tables 4.2.6.8 and 6.1.1.4'
I I -0.4742 1.8119 'International Tables Vol C Tables 4.2.6.8 and 6.1.1.4'
N N 0.0061 0.0033 'International Tables Vol C Tables 4.2.6.8 and 6.1.1.4'

loop_
_geom_angle_atom_site_label_1
_geom_angle_atom_site_label_2
_geom_angle_atom_site_label_3
_geom_angle_site_symmetry_1
_geom_angle_site_symmetry_3
_geom_angle
_geom_angle_publ_flag
Cu1 I1 Cu1 . 9_666 58.16(2) y
N1 Cu1 N1 . 11_655 66.61(13) y
N1 Cu1 Cu1 . 9_666 146.59(7) ?
N1 Cu1 Cu1 11_655 9_666 146.59(7) ?
N1 Cu1 I1 . . 116.02(7) y
N1 Cu1 I1 11_655 . 116.01(7) ?
Cu1 Cu1 I1 9_666 . 61.17(2) ?
N1 Cu1 I1 . 9_666 111.90(7) y
N1 Cu1 I1 11_655 9_666 111.90(7) ?
Cu1 Cu1 I1 9_666 9_666 60.67(3) ?
I1 Cu1 I1 . 9_666 121.84(2) y
C6 N1 C2 . . 110.4(2) ?
C6 N1 C1 . . 110.6(3) ?
C2 N1 C1 . . 111.5(3) ?
C6 N1 Cu1 . . 116.7(2) ?
C2 N1 Cu1 . . 115.02(19) ?
C1 N1 Cu1 . . 91.11(18) ?
N1 C1 N1 11_655 . 110.0(3) ?
N1 C1 H1A 11_655 . 109.7 ?
N1 C1 H1A . . 109.7 ?
N1 C1 H1B 11_655 . 109.7 ?
N1 C1 H1B . . 109.7 ?
H1A C1 H1B . . 108.2 ?
N1 C2 C3 . . 111.0(3) ?
N1 C2 H2A . . 109.4 ?
C3 C2 H2A . . 109.4 ?
N1 C2 H2B . . 109.4 ?
C3 C2 H2B . . 109.4 ?
H2A C2 H2B . . 108.0 ?
C4 C3 C2 . . 111.4(3) ?
C4 C3 H3A . . 109.4 ?
C2 C3 H3A . . 109.4 ?
C4 C3 H3B . . 109.4 ?
C2 C3 H3B . . 109.4 ?
H3A C3 H3B . . 108.0 ?
C3 C4 C5 . . 109.3(3) ?
C3 C4 H4A . . 109.8 ?
C5 C4 H4A . . 109.8 ?
C3 C4 H4B . . 109.8 ?
C5 C4 H4B . . 109.8 ?
H4A C4 H4B . . 108.3 ?
C6 C5 C4 . . 111.0(3) ?
C6 C5 H5A . . 109.4 ?
C4 C5 H5A . . 109.4 ?
C6 C5 H5B . . 109.4 ?
C4 C5 H5B . . 109.4 ?
H5A C5 H5B . . 108.0 ?
N1 C6 C5 . . 110.6(3) ?
N1 C6 H6A . . 109.5 ?
C5 C6 H6A . . 109.5 ?
N1 C6 H6B . . 109.5 ?
C5 C6 H6B . . 109.5 ?
H6A C6 H6B . . 108.1 ?

loop_
_geom_bond_atom_site_label_1
_geom_bond_atom_site_label_2
_geom_bond_site_symmetry_2
_geom_bond_distance
_geom_bond_publ_flag
Cu1 Cu1 9_666 2.5137(11) y
I1 Cu1 . 2.5798(8) y
I1 Cu1 9_666 2.5922(7) y
Cu1 N1 . 2.213(3) y
Cu1 N1 11_655 2.213(3) ?
Cu1 I1 9_666 2.5922(7) ?
N1 C6 . 1.476(4) ?
N1 C2 . 1.477(4) ?
N1 C1 . 1.483(3) ?
C1 N1 11_655 1.483(3) ?
C1 H1A . 0.9900 ?
C1 H1B . 0.9900 ?
C2 C3 . 1.513(5) ?
C2 H2A . 0.9900 ?
C2 H2B . 0.9900 ?
C3 C4 . 1.509(5) ?
C3 H3A . 0.9900 ?
C3 H3B . 0.9900 ?
C4 C5 . 1.526(6) ?
C4 H4A . 0.9900 ?
C4 H4B . 0.9900 ?
C5 C6 . 1.509(5) ?
C5 H5A . 0.9900 ?
C5 H5B . 0.9900 ?
C6 H6A . 0.9900 ?
C6 H6B . 0.9900 ?

loop_
_geom_torsion_atom_site_label_1
_geom_torsion_atom_site_label_2
_geom_torsion_atom_site_label_3
_geom_torsion_atom_site_label_4
_geom_torsion_site_symmetry_4
_geom_torsion
C6 N1 C1 N1 11_655 -128.9(3)
C2 N1 C1 N1 11_655 107.7(3)
Cu1 N1 C1 N1 11_655 -9.8(3)
C6 N1 C2 C3 . 58.5(3)
C1 N1 C2 C3 . -178.0(3)
Cu1 N1 C2 C3 . -76.1(3)
N1 C2 C3 C4 . -56.9(4)
C2 C3 C4 C5 . 54.5(4)
C3 C4 C5 C6 . -55.1(4)
C2 N1 C6 C5 . -59.2(4)
C1 N1 C6 C5 . 176.9(3)
Cu1 N1 C6 C5 . 74.6(3)
C4 C5 C6 N1 . 57.9(4)
